data_8107243
loop_
_publ_author_name
'Zhao, Ji-Xing'
'Wang, Xiao-Jun'

_publ_section_title
;
 Synthesis and crystal structure of
 (E)-1-(4-(((E)-3-(tert-butyl)-2-hydroxybenzylidene)amino)phenyl)ethan-1-one
 O-methyl oxime, C20H24N2O2
;
_journal_issue 5
_journal_name_full 'Zeitschrift f\"ur Kristallographie - New Crystal Structures'
_journal_page_first 885
_journal_page_last 887
_journal_paper_doi 10.1515/ncrs-2022-0282
_journal_volume 237
_journal_year 2022
_chemical_formula_moiety 'C20 H24 N2 O2'
_chemical_formula_sum 'C20 H24 N2 O2'
_chemical_formula_weight 324.41
_space_group_crystal_system monoclinic
_space_group_IT_number 14
_space_group_name_Hall '-P 2ybc'
_space_group_name_H-M_alt 'P 1 21/c 1'
_atom_sites_solution_hydrogens geom
_atom_sites_solution_primary dual
_cell_angle_alpha 90
_cell_angle_beta 97.9330(10)
_cell_angle_gamma 90
_cell_formula_units_Z 4
_cell_length_a 14.5088(4)
_cell_length_b 17.4849(6)
_cell_length_c 7.1398(2)
_cell_measurement_reflns_used 6152
_cell_measurement_temperature 173.0
_cell_measurement_theta_max 26.67
_cell_measurement_theta_min 2.33
_cell_volume 1793.93(9)
_computing_cell_refinement 'SAINT V8.38A (Bruker, 2018)'
_computing_data_collection 'Bruker APEX3'
_computing_data_reduction 'SAINT V8.38A (Bruker, 2018)'
_computing_molecular_graphics 'Olex2 1.3 (Dolomanov et al., 2009)'
_computing_publication_material 'Olex2 1.3 (Dolomanov et al., 2009)'
_computing_structure_refinement 'SHELXL 2019/2 (Sheldrick, 2015)'
_computing_structure_solution 'SHELXT 2014/5 (Sheldrick, 2014)'
_diffrn_ambient_temperature 173.0
_diffrn_measured_fraction_theta_full 0.999
_diffrn_measured_fraction_theta_max 0.999
_diffrn_measurement_device_type 'Bruker D8 Venture'
_diffrn_measurement_method '\f and \w scans'
_diffrn_radiation_monochromator graphite
_diffrn_radiation_type MoK\a
_diffrn_radiation_wavelength 0.71073
_diffrn_reflns_av_R_equivalents 0.0602
_diffrn_reflns_av_unetI/netI 0.0481
_diffrn_reflns_Laue_measured_fraction_full 0.999
_diffrn_reflns_Laue_measured_fraction_max 0.999
_diffrn_reflns_limit_h_max 18
_diffrn_reflns_limit_h_min -18
_diffrn_reflns_limit_k_max 22
_diffrn_reflns_limit_k_min -20
_diffrn_reflns_limit_l_max 9
_diffrn_reflns_limit_l_min -9
_diffrn_reflns_number 22136
_diffrn_reflns_point_group_measured_fraction_full 0.999
_diffrn_reflns_point_group_measured_fraction_max 0.999
_diffrn_reflns_theta_full 25.242
_diffrn_reflns_theta_max 26.740
_diffrn_reflns_theta_min 2.330
_diffrn_source_current 1.4
_diffrn_source_power 0.07
_diffrn_source_voltage 50.0
_diffrn_standards_number 0
_exptl_absorpt_coefficient_mu 0.078
_exptl_absorpt_correction_T_max 0.7454
_exptl_absorpt_correction_T_min 0.6699
_exptl_absorpt_correction_type multi-scan
_exptl_absorpt_process_details
'SADABS-2016/2 (Bruker,2016/2) was used for absorption correction. wR2(int) was 0.0725 before and 0.0511 after correction. The Ratio of minimum to maximum transmission is 0.8987. The \l/2 correction factor is Not present.'
_exptl_crystal_colour 'clear light yellow'
_exptl_crystal_colour_lustre clear
_exptl_crystal_colour_modifier light
_exptl_crystal_colour_primary yellow
_exptl_crystal_density_diffrn 1.201
_exptl_crystal_description block
_exptl_crystal_F_000 696
_exptl_crystal_size_max 0.17
_exptl_crystal_size_mid 0.16
_exptl_crystal_size_min 0.12
_refine_diff_density_max 0.664
_refine_diff_density_min -0.331
_refine_diff_density_rms 0.065
_refine_ls_extinction_coef .
_refine_ls_extinction_method none
_refine_ls_goodness_of_fit_ref 1.048
_refine_ls_hydrogen_treatment constr
_refine_ls_matrix_type full
_refine_ls_number_parameters 223
_refine_ls_number_reflns 3804
_refine_ls_number_restraints 1
_refine_ls_restrained_S_all 1.050
_refine_ls_R_factor_all 0.0757
_refine_ls_R_factor_gt 0.0561
_refine_ls_shift/su_max 0.000
_refine_ls_shift/su_mean 0.000
_refine_ls_structure_factor_coef Fsqd
_refine_ls_weighting_details 'w=1/[\s^2^(Fo^2^)+(0.0655P)^2^+0.9421P] where P=(Fo^2^+2Fc^2^)/3'
_refine_ls_weighting_scheme calc
_refine_ls_wR_factor_gt 0.1431
_refine_ls_wR_factor_ref 0.1596
_reflns_Friedel_coverage 0.000
_reflns_Friedel_fraction_full .
_reflns_Friedel_fraction_max .
_reflns_number_gt 2931
_reflns_number_total 3804
_reflns_threshold_expression 'I > 2\s(I)'
_cod_data_source_file suppl_j_ncrs-2022-0282_suppl.cif
_cod_data_source_block 11
_cod_database_code 8107243
_shelx_space_group_comment
;
The symmetry employed for this shelxl refinement is uniquely defined
by the following loop, which should always be used as a source of
symmetry information in preference to the above space-group names.
They are only intended as comments.
;
_olex2_refinement_description
;
1. Fixed Uiso
 At 1.2 times of:
  All C(H) groups
 At 1.5 times of:
  All C(H,H,H) groups, All O(H) groups
2. Rigid bond restraints
 N2, C18
 with sigma for 1-2 distances of 0.002 and sigma for 1-3 distances of 0.002
3.a Aromatic/amide H refined with riding coordinates:
 C4(H4), C5(H5), C6(H6), C11(H11), C13(H13), C14(H14), C16(H16), C17(H17)
3.b Idealised Me refined as rotating group:
 C8(H8A,H8B,H8C), C9(H9A,H9B,H9C), C10(H10A,H10B,H10C), C19(H19A,H19B,H19C),
 C20(H20A,H20B,H20C)
3.c Idealised tetrahedral OH refined as rotating group:
 O1(H1)
;
_olex2_submission_special_instructions 'No special instructions were received'

loop_
_space_group_symop_operation_xyz
'x, y, z'
'-x, y+1/2, -z+1/2'
'-x, -y, -z'
'x, -y-1/2, z-1/2'

loop_
_atom_site_label
_atom_site_type_symbol
_atom_site_fract_x
_atom_site_fract_y
_atom_site_fract_z
_atom_site_U_iso_or_equiv
_atom_site_adp_type
_atom_site_occupancy
_atom_site_site_symmetry_order
_atom_site_calc_flag
_atom_site_refinement_flags_posn
_atom_site_refinement_flags_adp
_atom_site_refinement_flags_occupancy
_atom_site_disorder_assembly
_atom_site_disorder_group
O1 O 0.74657(10) 0.40657(9) 0.41679(18) 0.0454(4) Uani 1 1 d . . . . .
H1 H 0.697049 0.403520 0.464968 0.068 Uiso 1 1 calc R U . . .
O2 O 0.22386(11) 0.39697(10) 1.1559(2) 0.0568(4) Uani 1 1 d . . . . .
N1 N 0.57176(11) 0.38314(9) 0.4357(2) 0.0372(4) Uani 1 1 d . . . . .
N2 N 0.29675(12) 0.40468(10) 1.0486(2) 0.0455(4) Uani 1 1 d . U . . .
C1 C 0.64164(12) 0.35625(10) 0.1582(2) 0.0325(4) Uani 1 1 d . . . . .
C2 C 0.73235(13) 0.37831(10) 0.2389(2) 0.0341(4) Uani 1 1 d . . . . .
C3 C 0.80811(13) 0.37129(10) 0.1365(3) 0.0361(4) Uani 1 1 d . . . . .
C4 C 0.78927(14) 0.34173(11) -0.0450(3) 0.0397(4) Uani 1 1 d . . . . .
H4 H 0.839429 0.336261 -0.116556 0.048 Uiso 1 1 calc R U . . .
C5 C 0.70087(14) 0.31965(11) -0.1278(3) 0.0394(4) Uani 1 1 d . . . . .
H5 H 0.691262 0.299846 -0.252918 0.047 Uiso 1 1 calc R U . . .
C6 C 0.62780(13) 0.32693(10) -0.0260(2) 0.0351(4) Uani 1 1 d . . . . .
H6 H 0.567140 0.311925 -0.081123 0.042 Uiso 1 1 calc R U . . .
C7 C 0.90697(14) 0.39582(12) 0.2225(3) 0.0447(5) Uani 1 1 d . . . . .
C8 C 0.97701(16) 0.38147(17) 0.0841(4) 0.0671(7) Uani 1 1 d . . . . .
H8A H 0.980077 0.326557 0.058200 0.101 Uiso 1 1 calc R U . . .
H8B H 1.038589 0.399738 0.139828 0.101 Uiso 1 1 calc R U . . .
H8C H 0.957158 0.408951 -0.034239 0.101 Uiso 1 1 calc R U . . .
C9 C 0.93871(17) 0.35127(16) 0.4048(4) 0.0708(8) Uani 1 1 d . . . . .
H9A H 0.895691 0.361136 0.496432 0.106 Uiso 1 1 calc R U . . .
H9B H 1.001466 0.367753 0.457863 0.106 Uiso 1 1 calc R U . . .
H9C H 0.939287 0.296427 0.376640 0.106 Uiso 1 1 calc R U . . .
C10 C 0.90749(16) 0.48186(13) 0.2625(3) 0.0517(5) Uani 1 1 d . . . . .
H10A H 0.887671 0.509639 0.144589 0.078 Uiso 1 1 calc R U . . .
H10B H 0.970507 0.497936 0.314869 0.078 Uiso 1 1 calc R U . . .
H10C H 0.864627 0.493076 0.353633 0.078 Uiso 1 1 calc R U . . .
C11 C 0.56341(13) 0.35987(10) 0.2632(3) 0.0350(4) Uani 1 1 d . . . . .
H11 H 0.503809 0.344552 0.202850 0.042 Uiso 1 1 calc R U . . .
C12 C 0.49559(13) 0.37883(11) 0.5395(2) 0.0360(4) Uani 1 1 d . . . . .
C13 C 0.43126(13) 0.31923(11) 0.5175(3) 0.0382(4) Uani 1 1 d . . . . .
H13 H 0.435680 0.280902 0.424799 0.046 Uiso 1 1 calc R U . . .
C14 C 0.36091(13) 0.31561(11) 0.6300(3) 0.0385(4) Uani 1 1 d . . . . .
H14 H 0.317534 0.274644 0.613635 0.046 Uiso 1 1 calc R U . . .
C15 C 0.35271(13) 0.37112(11) 0.7668(2) 0.0366(4) Uani 1 1 d . . . . .
C16 C 0.41728(14) 0.43105(11) 0.7868(3) 0.0388(4) Uani 1 1 d . . . . .
H16 H 0.411939 0.470133 0.877078 0.047 Uiso 1 1 calc R U . . .
C17 C 0.48842(14) 0.43432(11) 0.6777(3) 0.0387(4) Uani 1 1 d . . . . .
H17 H 0.532832 0.474479 0.696513 0.046 Uiso 1 1 calc R U . . .
C18 C 0.27859(14) 0.36598(12) 0.8893(3) 0.0411(4) Uani 1 1 d . U . . .
C19 C 0.19332(15) 0.31972(14) 0.8270(3) 0.0534(6) Uani 1 1 d . . . . .
H19A H 0.209726 0.265342 0.827611 0.080 Uiso 1 1 calc R U . . .
H19B H 0.166720 0.335030 0.698833 0.080 Uiso 1 1 calc R U . . .
H19C H 0.147561 0.328437 0.913669 0.080 Uiso 1 1 calc R U . . .
C20 C 0.23956(17) 0.45378(15) 1.3014(3) 0.0563(6) Uani 1 1 d . . . . .
H20A H 0.233895 0.504812 1.244175 0.084 Uiso 1 1 calc R U . . .
H20B H 0.302157 0.447435 1.371120 0.084 Uiso 1 1 calc R U . . .
H20C H 0.193350 0.447962 1.388361 0.084 Uiso 1 1 calc R U . . .

loop_
_atom_site_aniso_label
_atom_site_aniso_U_11
_atom_site_aniso_U_22
_atom_site_aniso_U_33
_atom_site_aniso_U_23
_atom_site_aniso_U_13
_atom_site_aniso_U_12
O1 0.0431(8) 0.0586(9) 0.0344(7) -0.0110(6) 0.0048(6) -0.0098(7)
O2 0.0512(9) 0.0701(11) 0.0519(9) -0.0109(8) 0.0175(7) -0.0081(8)
N1 0.0390(8) 0.0363(9) 0.0364(8) -0.0003(6) 0.0055(6) 0.0049(6)
N2 0.0426(9) 0.0509(10) 0.0461(9) 0.0048(7) 0.0177(7) 0.0046(7)
C1 0.0347(9) 0.0292(9) 0.0327(9) 0.0033(7) 0.0018(7) 0.0020(7)
C2 0.0397(10) 0.0295(9) 0.0323(9) -0.0015(7) 0.0017(7) -0.0013(7)
C3 0.0376(10) 0.0297(9) 0.0403(10) -0.0005(7) 0.0033(8) -0.0013(7)
C4 0.0420(10) 0.0362(10) 0.0425(10) -0.0035(8) 0.0118(8) -0.0004(8)
C5 0.0475(11) 0.0366(10) 0.0341(9) -0.0040(8) 0.0053(8) -0.0038(8)
C6 0.0380(10) 0.0334(9) 0.0320(9) 0.0017(7) -0.0020(7) -0.0034(7)
C7 0.0366(10) 0.0444(11) 0.0521(12) -0.0051(9) 0.0027(9) -0.0063(8)
C8 0.0393(12) 0.0780(18) 0.0858(18) -0.0257(14) 0.0150(12) -0.0115(11)
C9 0.0456(13) 0.0734(18) 0.0858(19) 0.0226(14) -0.0179(12) -0.0082(12)
C10 0.0519(12) 0.0494(13) 0.0535(13) -0.0095(10) 0.0058(10) -0.0168(10)
C11 0.0370(10) 0.0321(9) 0.0350(9) 0.0024(7) 0.0023(7) 0.0030(7)
C12 0.0385(10) 0.0355(10) 0.0337(9) 0.0025(7) 0.0044(7) 0.0080(7)
C13 0.0397(10) 0.0374(10) 0.0375(10) -0.0059(8) 0.0053(8) 0.0060(8)
C14 0.0393(10) 0.0376(10) 0.0383(10) -0.0015(8) 0.0045(8) 0.0033(8)
C15 0.0397(10) 0.0368(10) 0.0329(9) 0.0028(7) 0.0042(7) 0.0098(7)
C16 0.0510(11) 0.0322(10) 0.0335(9) 0.0002(7) 0.0068(8) 0.0078(8)
C17 0.0473(11) 0.0332(10) 0.0357(10) 0.0013(7) 0.0055(8) 0.0023(8)
C18 0.0433(11) 0.0408(11) 0.0397(10) 0.0049(8) 0.0082(8) 0.0115(8)
C19 0.0458(12) 0.0607(14) 0.0561(13) -0.0023(11) 0.0157(10) 0.0027(10)
C20 0.0638(14) 0.0644(15) 0.0404(11) -0.0124(10) 0.0063(10) 0.0039(11)

loop_
_atom_type_symbol
_atom_type_description
_atom_type_scat_dispersion_real
_atom_type_scat_dispersion_imag
_atom_type_scat_source
C C 0.0033 0.0016 'International Tables Vol C Tables 4.2.6.8 and 6.1.1.4'
H H 0.0000 0.0000 'International Tables Vol C Tables 4.2.6.8 and 6.1.1.4'
N N 0.0061 0.0033 'International Tables Vol C Tables 4.2.6.8 and 6.1.1.4'
O O 0.0106 0.0060 'International Tables Vol C Tables 4.2.6.8 and 6.1.1.4'

loop_
_geom_angle_atom_site_label_1
_geom_angle_atom_site_label_2
_geom_angle_atom_site_label_3
_geom_angle
_geom_angle_site_symmetry_1
_geom_angle_site_symmetry_3
C2 O1 H1 109.5 . .
N2 O2 C20 105.93(16) . .
C11 N1 C12 120.50(16) . .
C18 N2 O2 110.35(17) . .
C2 C1 C11 121.97(16) . .
C6 C1 C2 119.14(16) . .
C6 C1 C11 118.84(16) . .
O1 C2 C1 119.65(16) . .
O1 C2 C3 119.42(16) . .
C3 C2 C1 120.93(16) . .
C2 C3 C7 121.31(16) . .
C4 C3 C2 116.78(16) . .
C4 C3 C7 121.91(17) . .
C3 C4 H4 118.2 . .
C3 C4 C5 123.52(18) . .
C5 C4 H4 118.2 . .
C4 C5 H5 120.5 . .
C6 C5 C4 118.93(17) . .
C6 C5 H5 120.5 . .
C1 C6 H6 119.6 . .
C5 C6 C1 120.71(17) . .
C5 C6 H6 119.6 . .
C8 C7 C3 111.17(17) . .
C9 C7 C3 110.55(17) . .
C9 C7 C8 108.4(2) . .
C10 C7 C3 109.15(17) . .
C10 C7 C8 107.13(18) . .
C10 C7 C9 110.3(2) . .
C7 C8 H8A 109.5 . .
C7 C8 H8B 109.5 . .
C7 C8 H8C 109.5 . .
H8A C8 H8B 109.5 . .
H8A C8 H8C 109.5 . .
H8B C8 H8C 109.5 . .
C7 C9 H9A 109.5 . .
C7 C9 H9B 109.5 . .
C7 C9 H9C 109.5 . .
H9A C9 H9B 109.5 . .
H9A C9 H9C 109.5 . .
H9B C9 H9C 109.5 . .
C7 C10 H10A 109.5 . .
C7 C10 H10B 109.5 . .
C7 C10 H10C 109.5 . .
H10A C10 H10B 109.5 . .
H10A C10 H10C 109.5 . .
H10B C10 H10C 109.5 . .
N1 C11 C1 122.24(17) . .
N1 C11 H11 118.9 . .
C1 C11 H11 118.9 . .
C13 C12 N1 122.67(16) . .
C13 C12 C17 119.02(17) . .
C17 C12 N1 118.20(17) . .
C12 C13 H13 119.9 . .
C14 C13 C12 120.29(17) . .
C14 C13 H13 119.9 . .
C13 C14 H14 119.5 . .
C13 C14 C15 121.06(18) . .
C15 C14 H14 119.5 . .
C14 C15 C16 118.16(17) . .
C14 C15 C18 120.74(18) . .
C16 C15 C18 121.09(17) . .
C15 C16 H16 119.4 . .
C17 C16 C15 121.12(17) . .
C17 C16 H16 119.4 . .
C12 C17 H17 119.8 . .
C16 C17 C12 120.32(18) . .
C16 C17 H17 119.8 . .
N2 C18 C15 113.81(18) . .
N2 C18 C19 126.40(18) . .
C15 C18 C19 119.80(17) . .
C18 C19 H19A 109.5 . .
C18 C19 H19B 109.5 . .
C18 C19 H19C 109.5 . .
H19A C19 H19B 109.5 . .
H19A C19 H19C 109.5 . .
H19B C19 H19C 109.5 . .
O2 C20 H20A 109.5 . .
O2 C20 H20B 109.5 . .
O2 C20 H20C 109.5 . .
H20A C20 H20B 109.5 . .
H20A C20 H20C 109.5 . .
H20B C20 H20C 109.5 . .

loop_
_geom_bond_atom_site_label_1
_geom_bond_atom_site_label_2
_geom_bond_distance
_geom_bond_site_symmetry_2
O1 H1 0.8400 .
O1 C2 1.352(2) .
O2 N2 1.395(2) .
O2 C20 1.433(3) .
N1 C11 1.286(2) .
N1 C12 1.415(2) .
N2 C18 1.319(3) .
C1 C2 1.415(2) .
C1 C6 1.400(2) .
C1 C11 1.445(2) .
C2 C3 1.407(3) .
C3 C4 1.387(3) .
C3 C7 1.541(3) .
C4 H4 0.9500 .
C4 C5 1.391(3) .
C5 H5 0.9500 .
C5 C6 1.372(3) .
C6 H6 0.9500 .
C7 C8 1.533(3) .
C7 C9 1.532(3) .
C7 C10 1.531(3) .
C8 H8A 0.9800 .
C8 H8B 0.9800 .
C8 H8C 0.9800 .
C9 H9A 0.9800 .
C9 H9B 0.9800 .
C9 H9C 0.9800 .
C10 H10A 0.9800 .
C10 H10B 0.9800 .
C10 H10C 0.9800 .
C11 H11 0.9500 .
C12 C13 1.393(3) .
C12 C17 1.398(3) .
C13 H13 0.9500 .
C13 C14 1.385(3) .
C14 H14 0.9500 .
C14 C15 1.394(3) .
C15 C16 1.400(3) .
C15 C18 1.479(3) .
C16 H16 0.9500 .
C16 C17 1.377(3) .
C17 H17 0.9500 .
C18 C19 1.494(3) .
C19 H19A 0.9800 .
C19 H19B 0.9800 .
C19 H19C 0.9800 .
C20 H20A 0.9800 .
C20 H20B 0.9800 .
C20 H20C 0.9800 .

loop_
_geom_torsion_atom_site_label_1
_geom_torsion_atom_site_label_2
_geom_torsion_atom_site_label_3
_geom_torsion_atom_site_label_4
_geom_torsion
_geom_torsion_site_symmetry_1
_geom_torsion_site_symmetry_2
_geom_torsion_site_symmetry_3
_geom_torsion_site_symmetry_4
O1 C2 C3 C4 179.80(17) . . . .
O1 C2 C3 C7 -0.5(3) . . . .
O2 N2 C18 C15 -179.97(15) . . . .
O2 N2 C18 C19 -0.1(3) . . . .
N1 C12 C13 C14 176.50(16) . . . .
N1 C12 C17 C16 -177.83(16) . . . .
C1 C2 C3 C4 -0.2(3) . . . .
C1 C2 C3 C7 179.46(17) . . . .
C2 C1 C6 C5 -0.1(3) . . . .
C2 C1 C11 N1 -0.2(3) . . . .
C2 C3 C4 C5 0.3(3) . . . .
C2 C3 C7 C8 179.26(19) . . . .
C2 C3 C7 C9 58.8(3) . . . .
C2 C3 C7 C10 -62.8(2) . . . .
C3 C4 C5 C6 -0.2(3) . . . .
C4 C3 C7 C8 -1.1(3) . . . .
C4 C3 C7 C9 -121.6(2) . . . .
C4 C3 C7 C10 116.9(2) . . . .
C4 C5 C6 C1 0.1(3) . . . .
C6 C1 C2 O1 -179.89(16) . . . .
C6 C1 C2 C3 0.1(3) . . . .
C6 C1 C11 N1 177.06(17) . . . .
C7 C3 C4 C5 -179.40(18) . . . .
C11 N1 C12 C13 35.3(3) . . . .
C11 N1 C12 C17 -148.70(18) . . . .
C11 C1 C2 O1 -2.7(3) . . . .
C11 C1 C2 C3 177.34(16) . . . .
C11 C1 C6 C5 -177.38(16) . . . .
C12 N1 C11 C1 -173.80(16) . . . .
C12 C13 C14 C15 0.1(3) . . . .
C13 C12 C17 C16 -1.7(3) . . . .
C13 C14 C15 C16 0.4(3) . . . .
C13 C14 C15 C18 -178.68(17) . . . .
C14 C15 C16 C17 -1.6(3) . . . .
C14 C15 C18 N2 158.09(18) . . . .
C14 C15 C18 C19 -21.8(3) . . . .
C15 C16 C17 C12 2.2(3) . . . .
C16 C15 C18 N2 -21.0(3) . . . .
C16 C15 C18 C19 159.14(19) . . . .
C17 C12 C13 C14 0.5(3) . . . .
C18 C15 C16 C17 177.51(17) . . . .
C20 O2 N2 C18 -167.09(18) . . . .
